data_4082129
loop_
_publ_author_name
'Hohloch, Stephan'
'Suntrup, Lisa'
'Sarkar, Biprajit'

_publ_section_title
;
 Arene--Ruthenium(II) and &#x2212;Iridium(III) Complexes with
 &#x201C;Click&#x201D;-Based Pyridyl-triazoles, Bis-triazoles, and
 Chelating Abnormal Carbenes: Applications in Catalytic Transfer
 Hydrogenation of Nitrobenzene
;
_journal_issue 24
_journal_name_full Organometallics
_journal_page_first 7376
_journal_paper_doi 10.1021/om4009185
_journal_volume 32
_journal_year 2013
_chemical_formula_sum 'C39 H51 Cl3 F6 Ir N6 P'
_chemical_formula_weight 1047.38
_chemical_name_systematic
; 
 ? 
;
_space_group_IT_number 14
_symmetry_cell_setting monoclinic
_symmetry_space_group_name_Hall '-P 2yn'
_symmetry_space_group_name_H-M 'P 1 21/n 1'
_atom_sites_solution_hydrogens geom
_atom_sites_solution_primary direct
_atom_sites_solution_secondary difmap
_audit_creation_method SHELXL-97
_cell_angle_alpha 90.00
_cell_angle_beta 97.219(4)
_cell_angle_gamma 90.00
_cell_formula_units_Z 4
_cell_length_a 16.3007(12)
_cell_length_b 15.9298(12)
_cell_length_c 16.8752(13)
_cell_measurement_reflns_used 13287
_cell_measurement_temperature 100(2)
_cell_measurement_theta_max 30.5
_cell_measurement_theta_min 1.5
_cell_volume 4347.2(6)
_computing_cell_refinement 'Bruker Kappa Apex II suite, 2008'
_computing_data_collection 'Bruker Kappa Apex II suite, 2008'
_computing_data_reduction 'Bruker Kappa Apex II suite, 2008'
_computing_structure_refinement 'SHELXL-97 (Sheldrick, 1997)'
_computing_structure_solution 'SHELXS-97 (Sheldrick, 1990)'
_diffrn_ambient_temperature 100(2)
_diffrn_measured_fraction_theta_full 0.995
_diffrn_measured_fraction_theta_max 0.995
_diffrn_measurement_device_type 'Bruker Kappa Apex Ii duo'
_diffrn_measurement_method 'omega psi scan'
_diffrn_radiation_monochromator graphite
_diffrn_radiation_source 'fine-focus sealed tube'
_diffrn_radiation_type MoK\a
_diffrn_radiation_wavelength 0.71073
_diffrn_reflns_av_R_equivalents 0.0298
_diffrn_reflns_av_sigmaI/netI 0.0205
_diffrn_reflns_limit_h_max 22
_diffrn_reflns_limit_h_min -23
_diffrn_reflns_limit_k_max 22
_diffrn_reflns_limit_k_min -22
_diffrn_reflns_limit_l_max 24
_diffrn_reflns_limit_l_min -24
_diffrn_reflns_number 133199
_diffrn_reflns_theta_full 30.57
_diffrn_reflns_theta_max 30.57
_diffrn_reflns_theta_min 1.64
_exptl_absorpt_coefficient_mu 3.354
_exptl_absorpt_correction_T_max 0.746
_exptl_absorpt_correction_T_min 0.681
_exptl_absorpt_correction_type multi-scan
_exptl_absorpt_process_details 'Blessing, 1995'
_exptl_crystal_colour yellow
_exptl_crystal_density_diffrn 1.600
_exptl_crystal_density_method 'not measured'
_exptl_crystal_description clock
_exptl_crystal_F_000 2096
_exptl_crystal_size_max 0.25
_exptl_crystal_size_mid 0.17
_exptl_crystal_size_min 0.15
_refine_diff_density_max 0.820
_refine_diff_density_min -0.444
_refine_diff_density_rms 0.085
_refine_ls_extinction_method none
_refine_ls_goodness_of_fit_ref 1.030
_refine_ls_hydrogen_treatment constr
_refine_ls_matrix_type full
_refine_ls_number_parameters 505
_refine_ls_number_reflns 13287
_refine_ls_number_restraints 0
_refine_ls_restrained_S_all 1.030
_refine_ls_R_factor_all 0.0285
_refine_ls_R_factor_gt 0.0195
_refine_ls_shift/su_max 0.003
_refine_ls_shift/su_mean 0.000
_refine_ls_structure_factor_coef Fsqd
_refine_ls_weighting_details 'calc w=1/[\s^2^(Fo^2^)+(0.0163P)^2^+4.6037P] where P=(Fo^2^+2Fc^2^)/3'
_refine_ls_weighting_scheme calc
_refine_ls_wR_factor_gt 0.0413
_refine_ls_wR_factor_ref 0.0444
_reflns_number_gt 11386
_reflns_number_total 13287
_reflns_threshold_expression >2sigma(I)
_cod_data_source_file om4009185_si_002.cif
_cod_data_source_block c:\x-step\sar58
_cod_depositor_comments
;
The following automatic conversions were performed:

'_exptl_absorpt_correction_type' value 'Multi-Scan' changed to
'multi-scan' according to
/home/saulius/struct/CIF-dictionaries/cif_core.dic dictionary named
'cif_core.dic' version 2.4.2 from 2011-04-26.

Automatic conversion script
Id: cif_fix_values 1891 2012-01-12 08:04:46Z andrius 
;
_cod_original_sg_symbol_H-M P21/n
_cod_database_code 4082129

loop_
_symmetry_equiv_pos_as_xyz
'x, y, z'
'-x+1/2, y+1/2, -z+1/2'
'-x, -y, -z'
'x-1/2, -y-1/2, z-1/2'

loop_
_atom_site_label
_atom_site_type_symbol
_atom_site_fract_x
_atom_site_fract_y
_atom_site_fract_z
_atom_site_U_iso_or_equiv
_atom_site_adp_type
_atom_site_occupancy
_atom_site_symmetry_multiplicity
_atom_site_calc_flag
_atom_site_refinement_flags
C1 C 0.34426(11) 0.01690(11) 0.42232(11) 0.0146(3) Uani 1 1 d .
H8A H 0.3708 -0.0145 0.4661 0.017 Uiso 1 1 calc R
C2 C 0.48745(11) -0.07100(11) 0.30891(10) 0.0138(3) Uani 1 1 d .
H7A H 0.5105 -0.0982 0.3567 0.017 Uiso 1 1 calc R
C3 C 0.36243(10) 0.01831(11) 0.34544(10) 0.0123(3) Uani 1 1 d .
C4 C 0.42049(10) -0.01894(11) 0.29840(10) 0.0122(3) Uani 1 1 d .
C5 C 0.58696(10) -0.11651(11) 0.21513(10) 0.0132(3) Uani 1 1 d .
C6 C 0.65849(11) -0.06827(12) 0.21661(11) 0.0162(3) Uani 1 1 d .
C7 C 0.72921(11) -0.10976(13) 0.19841(12) 0.0206(4) Uani 1 1 d .
H35A H 0.7793 -0.0792 0.1983 0.025 Uiso 1 1 calc R
C8 C 0.72764(12) -0.19430(13) 0.18065(12) 0.0216(4) Uani 1 1 d .
H34A H 0.7766 -0.2214 0.1688 0.026 Uiso 1 1 calc R
C9 C 0.65514(12) -0.24008(13) 0.17997(11) 0.0210(4) Uani 1 1 d .
H16A H 0.6553 -0.2984 0.1681 0.025 Uiso 1 1 calc R
C10 C 0.58230(11) -0.20215(12) 0.19629(11) 0.0161(3) Uani 1 1 d .
C11 C 0.50165(13) -0.25029(13) 0.19181(14) 0.0256(4) Uani 1 1 d .
H40A H 0.4680 -0.2246 0.2311 0.031 Uiso 1 1 calc R
C12 C 0.51379(16) -0.34297(14) 0.21309(15) 0.0332(5) Uani 1 1 d .
H39C H 0.4598 -0.3708 0.2094 0.040 Uiso 1 1 calc R
H39B H 0.5420 -0.3481 0.2677 0.040 Uiso 1 1 calc R
H39A H 0.5474 -0.3695 0.1758 0.040 Uiso 1 1 calc R
C13 C 0.45306(15) -0.24147(16) 0.10898(18) 0.0435(7) Uani 1 1 d .
H41C H 0.4010 -0.2727 0.1069 0.052 Uiso 1 1 calc R
H41B H 0.4858 -0.2640 0.0689 0.052 Uiso 1 1 calc R
H41A H 0.4411 -0.1820 0.0978 0.052 Uiso 1 1 calc R
C14 C 0.66182(11) 0.02410(12) 0.23779(12) 0.0200(4) Uani 1 1 d .
H15A H 0.6064 0.0409 0.2520 0.024 Uiso 1 1 calc R
C15 C 0.67990(16) 0.07732(14) 0.16667(15) 0.0347(5) Uani 1 1 d .
H38C H 0.7341 0.0620 0.1517 0.042 Uiso 1 1 calc R
H38B H 0.6800 0.1369 0.1813 0.042 Uiso 1 1 calc R
H38A H 0.6372 0.0673 0.1214 0.042 Uiso 1 1 calc R
C16 C 0.72593(13) 0.04094(15) 0.31031(14) 0.0305(5) Uani 1 1 d .
H33C H 0.7809 0.0250 0.2978 0.037 Uiso 1 1 calc R
H33B H 0.7123 0.0078 0.3558 0.037 Uiso 1 1 calc R
H33A H 0.7256 0.1008 0.3238 0.037 Uiso 1 1 calc R
C17 C 0.22895(11) 0.08679(11) 0.48438(10) 0.0146(3) Uani 1 1 d .
C18 C 0.16887(11) 0.02696(12) 0.49579(11) 0.0174(3) Uani 1 1 d .
C19 C 0.11692(12) 0.04573(13) 0.55273(12) 0.0227(4) Uani 1 1 d .
H30A H 0.0746 0.0073 0.5621 0.027 Uiso 1 1 calc R
C20 C 0.12605(13) 0.11972(14) 0.59601(13) 0.0256(4) Uani 1 1 d .
H22A H 0.0893 0.1319 0.6340 0.031 Uiso 1 1 calc R
C21 C 0.18768(13) 0.17586(13) 0.58468(12) 0.0234(4) Uani 1 1 d .
H27A H 0.1938 0.2255 0.6160 0.028 Uiso 1 1 calc R
C22 C 0.24156(12) 0.16102(12) 0.52765(11) 0.0174(3) Uani 1 1 d .
C23 C 0.30965(12) 0.22233(12) 0.51535(11) 0.0201(4) Uani 1 1 d .
H26A H 0.3470 0.1948 0.4804 0.024 Uiso 1 1 calc R
C24 C 0.27510(15) 0.30179(14) 0.47356(14) 0.0307(5) Uani 1 1 d .
H37C H 0.3206 0.3401 0.4664 0.037 Uiso 1 1 calc R
H37B H 0.2372 0.3292 0.5061 0.037 Uiso 1 1 calc R
H37A H 0.2453 0.2872 0.4213 0.037 Uiso 1 1 calc R
C25 C 0.36121(14) 0.24437(15) 0.59484(13) 0.0287(5) Uani 1 1 d .
H32C H 0.4048 0.2841 0.5853 0.034 Uiso 1 1 calc R
H32B H 0.3863 0.1932 0.6194 0.034 Uiso 1 1 calc R
H32A H 0.3255 0.2699 0.6307 0.034 Uiso 1 1 calc R
C26 C 0.15943(12) -0.05410(12) 0.44807(12) 0.0194(4) Uani 1 1 d .
H19A H 0.2151 -0.0691 0.4334 0.023 Uiso 1 1 calc R
C27 C 0.13061(18) -0.12685(14) 0.49610(14) 0.0369(6) Uani 1 1 d .
H42C H 0.0759 -0.1140 0.5114 0.044 Uiso 1 1 calc R
H42B H 0.1700 -0.1354 0.5443 0.044 Uiso 1 1 calc R
H42A H 0.1273 -0.1780 0.4636 0.044 Uiso 1 1 calc R
C28 C 0.10167(13) -0.04242(15) 0.37085(13) 0.0281(4) Uani 1 1 d .
H20C H 0.0464 -0.0274 0.3833 0.034 Uiso 1 1 calc R
H20B H 0.0986 -0.0948 0.3402 0.034 Uiso 1 1 calc R
H20A H 0.1228 0.0025 0.3393 0.034 Uiso 1 1 calc R
C29 C 0.24330(12) 0.19683(12) 0.14024(12) 0.0196(4) Uani 1 1 d .
C30 C 0.15983(13) 0.22147(16) 0.16110(14) 0.0319(5) Uani 1 1 d .
H24C H 0.1417 0.2733 0.1328 0.038 Uiso 1 1 calc R
H24B H 0.1632 0.2307 0.2188 0.038 Uiso 1 1 calc R
H24A H 0.1201 0.1765 0.1453 0.038 Uiso 1 1 calc R
C31 C 0.25987(11) 0.14824(12) 0.07200(11) 0.0178(4) Uani 1 1 d .
C32 C 0.19645(13) 0.10851(15) 0.01212(13) 0.0280(5) Uani 1 1 d .
H21C H 0.1814 0.1475 -0.0322 0.034 Uiso 1 1 calc R
H21B H 0.1472 0.0950 0.0375 0.034 Uiso 1 1 calc R
H21A H 0.2191 0.0569 -0.0082 0.034 Uiso 1 1 calc R
C33 C 0.34737(11) 0.14155(12) 0.07284(11) 0.0160(3) Uani 1 1 d .
C34 C 0.39177(13) 0.09798(14) 0.01238(12) 0.0241(4) Uani 1 1 d .
H18C H 0.3982 0.1366 -0.0317 0.029 Uiso 1 1 calc R
H18B H 0.3599 0.0488 -0.0083 0.029 Uiso 1 1 calc R
H18A H 0.4464 0.0800 0.0374 0.029 Uiso 1 1 calc R
C35 C 0.38612(11) 0.18978(11) 0.14068(11) 0.0166(3) Uani 1 1 d .
C36 C 0.47727(12) 0.20167(14) 0.16184(14) 0.0262(4) Uani 1 1 d .
H31C H 0.4949 0.2520 0.1352 0.031 Uiso 1 1 calc R
H31B H 0.5065 0.1526 0.1444 0.031 Uiso 1 1 calc R
H31A H 0.4901 0.2082 0.2198 0.031 Uiso 1 1 calc R
C37 C 0.32192(12) 0.22407(11) 0.18137(11) 0.0188(4) Uani 1 1 d .
C38 C 0.33194(16) 0.27731(13) 0.25447(13) 0.0298(5) Uani 1 1 d .
H36C H 0.3332 0.3366 0.2391 0.036 Uiso 1 1 calc R
H36B H 0.3838 0.2627 0.2875 0.036 Uiso 1 1 calc R
H36A H 0.2854 0.2677 0.2849 0.036 Uiso 1 1 calc R
C39 C 0.00311(14) -0.05138(15) 0.12046(14) 0.0301(5) Uani 1 1 d .
N1 N 0.30872(9) 0.07274(9) 0.30371(9) 0.0122(3) Uani 1 1 d .
N2 N 0.41056(9) 0.00552(9) 0.22025(8) 0.0122(3) Uani 1 1 d .
N3 N 0.25735(9) 0.10461(9) 0.34964(9) 0.0138(3) Uani 1 1 d .
N4 N 0.46714(9) -0.02816(9) 0.18148(9) 0.0132(3) Uani 1 1 d .
N5 N 0.27971(9) 0.07043(9) 0.42180(9) 0.0134(3) Uani 1 1 d .
N6 N 0.51359(9) -0.07521(9) 0.23603(9) 0.0127(3) Uani 1 1 d .
F1 F 0.56963(8) 0.07559(8) 0.41121(8) 0.0307(3) Uani 1 1 d .
F2 F 0.46510(8) 0.16961(8) 0.38727(8) 0.0332(3) Uani 1 1 d .
F3 F 0.59330(9) 0.20510(10) 0.36353(9) 0.0428(4) Uani 1 1 d .
F4 F 0.51475(10) 0.13338(9) 0.51376(8) 0.0429(4) Uani 1 1 d .
F5 F 0.53773(9) 0.26313(8) 0.46716(9) 0.0414(4) Uani 1 1 d .
F6 F 0.64314(9) 0.16998(9) 0.48970(9) 0.0449(4) Uani 1 1 d .
P1 P 0.55377(3) 0.17008(3) 0.43853(3) 0.02007(10) Uani 1 1 d .
Cl1 Cl 0.22774(3) -0.02993(3) 0.16676(3) 0.02170(9) Uani 1 1 d .
Cl2 Cl -0.03934(5) 0.04578(4) 0.08505(4) 0.04419(15) Uani 1 1 d .
Cl3 Cl -0.04500(4) -0.08681(5) 0.20237(4) 0.04115(14) Uani 1 1 d .
Ir1 Ir 0.315192(4) 0.089784(4) 0.182318(4) 0.01083(2) Uani 1 1 d .

loop_
_atom_site_aniso_label
_atom_site_aniso_U_11
_atom_site_aniso_U_22
_atom_site_aniso_U_33
_atom_site_aniso_U_23
_atom_site_aniso_U_13
_atom_site_aniso_U_12
C1 0.0159(8) 0.0137(8) 0.0143(8) 0.0006(6) 0.0023(6) 0.0034(6)
C2 0.0144(7) 0.0149(8) 0.0124(8) 0.0007(6) 0.0028(6) 0.0013(6)
C3 0.0130(7) 0.0121(8) 0.0118(7) 0.0005(6) 0.0021(6) 0.0006(6)
C4 0.0140(7) 0.0117(8) 0.0112(7) 0.0004(6) 0.0025(6) -0.0006(6)
C5 0.0114(7) 0.0164(8) 0.0123(8) 0.0010(6) 0.0028(6) 0.0040(6)
C6 0.0142(8) 0.0195(9) 0.0149(8) 0.0010(7) 0.0015(6) 0.0011(7)
C7 0.0130(8) 0.0280(10) 0.0209(9) -0.0001(8) 0.0031(7) 0.0014(7)
C8 0.0173(8) 0.0272(10) 0.0212(9) -0.0010(8) 0.0054(7) 0.0082(8)
C9 0.0239(9) 0.0202(9) 0.0197(9) -0.0017(7) 0.0062(7) 0.0065(8)
C10 0.0184(8) 0.0162(8) 0.0140(8) -0.0002(7) 0.0032(7) 0.0016(7)
C11 0.0227(9) 0.0189(10) 0.0375(12) -0.0082(8) 0.0132(9) -0.0036(7)
C12 0.0422(13) 0.0230(11) 0.0358(12) -0.0032(9) 0.0101(10) -0.0077(10)
C13 0.0252(11) 0.0324(13) 0.0680(19) -0.0022(13) -0.0136(12) -0.0020(10)
C14 0.0151(8) 0.0179(9) 0.0269(10) -0.0003(7) 0.0028(7) -0.0012(7)
C15 0.0420(13) 0.0241(11) 0.0408(13) 0.0101(10) 0.0156(11) 0.0009(10)
C16 0.0231(10) 0.0292(11) 0.0373(12) -0.0090(10) -0.0035(9) -0.0028(9)
C17 0.0171(8) 0.0164(8) 0.0115(7) 0.0011(7) 0.0058(6) 0.0050(7)
C18 0.0179(8) 0.0178(9) 0.0169(8) 0.0014(7) 0.0043(7) 0.0027(7)
C19 0.0237(9) 0.0229(10) 0.0235(10) 0.0031(8) 0.0112(8) 0.0012(8)
C20 0.0306(11) 0.0265(10) 0.0227(10) 0.0011(8) 0.0151(9) 0.0066(9)
C21 0.0343(11) 0.0181(9) 0.0196(9) -0.0024(7) 0.0098(8) 0.0051(8)
C22 0.0219(9) 0.0160(8) 0.0149(8) 0.0009(7) 0.0041(7) 0.0032(7)
C23 0.0257(9) 0.0164(9) 0.0188(9) -0.0019(7) 0.0050(7) -0.0015(7)
C24 0.0362(12) 0.0249(11) 0.0289(11) 0.0084(9) -0.0040(9) -0.0058(9)
C25 0.0269(10) 0.0319(12) 0.0254(10) -0.0009(9) -0.0042(8) 0.0014(9)
C26 0.0190(8) 0.0185(9) 0.0214(9) -0.0005(7) 0.0051(7) -0.0015(7)
C27 0.0613(17) 0.0213(11) 0.0287(12) 0.0005(9) 0.0089(11) -0.0082(11)
C28 0.0261(10) 0.0313(12) 0.0268(11) -0.0034(9) 0.0031(9) -0.0005(9)
C29 0.0213(9) 0.0186(9) 0.0195(9) 0.0084(7) 0.0050(7) 0.0072(7)
C30 0.0263(10) 0.0381(13) 0.0338(12) 0.0139(10) 0.0134(9) 0.0169(10)
C31 0.0171(8) 0.0210(9) 0.0148(8) 0.0079(7) 0.0004(7) 0.0032(7)
C32 0.0224(10) 0.0403(13) 0.0196(9) 0.0063(9) -0.0045(8) -0.0020(9)
C33 0.0178(8) 0.0176(8) 0.0132(8) 0.0046(7) 0.0042(7) 0.0021(7)
C34 0.0283(10) 0.0290(11) 0.0169(9) 0.0021(8) 0.0094(8) 0.0058(8)
C35 0.0193(8) 0.0131(8) 0.0175(8) 0.0042(7) 0.0029(7) -0.0008(7)
C36 0.0199(9) 0.0260(10) 0.0322(11) 0.0070(9) 0.0015(8) -0.0068(8)
C37 0.0284(9) 0.0121(8) 0.0169(8) 0.0041(7) 0.0068(7) 0.0021(7)
C38 0.0515(14) 0.0145(9) 0.0244(10) -0.0025(8) 0.0094(10) 0.0011(9)
C39 0.0276(11) 0.0316(12) 0.0321(12) 0.0055(9) 0.0079(9) 0.0013(9)
N1 0.0122(6) 0.0121(7) 0.0127(7) -0.0005(5) 0.0029(5) 0.0006(5)
N2 0.0124(6) 0.0127(7) 0.0120(7) 0.0008(5) 0.0036(5) 0.0005(5)
N3 0.0156(7) 0.0153(7) 0.0109(7) 0.0014(5) 0.0040(5) 0.0015(5)
N4 0.0129(6) 0.0142(7) 0.0127(7) 0.0011(5) 0.0019(5) 0.0023(5)
N5 0.0150(7) 0.0139(7) 0.0115(7) 0.0007(5) 0.0031(5) 0.0023(5)
N6 0.0123(6) 0.0129(7) 0.0131(7) 0.0005(5) 0.0027(5) 0.0007(5)
F1 0.0397(7) 0.0233(6) 0.0285(7) -0.0051(5) 0.0020(6) 0.0006(5)
F2 0.0220(6) 0.0350(7) 0.0396(8) 0.0071(6) -0.0080(5) -0.0064(5)
F3 0.0348(7) 0.0475(9) 0.0487(9) 0.0211(7) 0.0154(7) -0.0036(7)
F4 0.0640(10) 0.0401(8) 0.0286(7) 0.0120(6) 0.0216(7) 0.0138(7)
F5 0.0475(8) 0.0209(6) 0.0522(9) -0.0062(6) -0.0087(7) 0.0055(6)
F6 0.0350(8) 0.0383(8) 0.0535(9) -0.0069(7) -0.0254(7) 0.0031(6)
P1 0.0213(2) 0.0185(2) 0.0192(2) 0.00164(19) -0.00207(19) -0.00200(19)
Cl1 0.0223(2) 0.0178(2) 0.0236(2) 0.00081(17) -0.00264(18) -0.00655(17)
Cl2 0.0668(4) 0.0309(3) 0.0346(3) -0.0026(2) 0.0053(3) 0.0083(3)
Cl3 0.0270(3) 0.0638(4) 0.0328(3) 0.0123(3) 0.0042(2) -0.0005(3)
Ir1 0.01161(3) 0.01114(3) 0.00993(3) 0.00099(2) 0.00209(2) 0.00110(2)

loop_
_atom_type_symbol
_atom_type_description
_atom_type_scat_dispersion_real
_atom_type_scat_dispersion_imag
_atom_type_scat_source
C C 0.0033 0.0016 'International Tables Vol C Tables 4.2.6.8 and 6.1.1.4'
H H 0.0000 0.0000 'International Tables Vol C Tables 4.2.6.8 and 6.1.1.4'
N N 0.0061 0.0033 'International Tables Vol C Tables 4.2.6.8 and 6.1.1.4'
F F 0.0171 0.0103 'International Tables Vol C Tables 4.2.6.8 and 6.1.1.4'
P P 0.1023 0.0942 'International Tables Vol C Tables 4.2.6.8 and 6.1.1.4'
Cl Cl 0.1484 0.1585 'International Tables Vol C Tables 4.2.6.8 and 6.1.1.4'
Ir Ir -1.4442 7.9887 'International Tables Vol C Tables 4.2.6.8 and 6.1.1.4'

loop_
_geom_angle_atom_site_label_1
_geom_angle_atom_site_label_2
_geom_angle_atom_site_label_3
_geom_angle
N5 C1 C3 104.16(15)
N6 C2 C4 104.49(15)
N1 C3 C1 107.39(15)
N1 C3 C4 113.69(15)
C1 C3 C4 138.91(16)
C2 C4 N2 107.14(15)
C2 C4 C3 138.63(16)
N2 C4 C3 114.16(15)
C6 C5 C10 124.22(16)
C6 C5 N6 117.40(16)
C10 C5 N6 118.37(15)
C5 C6 C7 116.55(17)
C5 C6 C14 123.04(16)
C7 C6 C14 120.40(17)
C8 C7 C6 121.11(18)
C7 C8 C9 120.50(18)
C8 C9 C10 121.18(18)
C9 C10 C5 116.42(17)
C9 C10 C11 121.82(17)
C5 C10 C11 121.74(16)
C10 C11 C13 110.28(18)
C10 C11 C12 113.06(18)
C13 C11 C12 110.00(19)
C6 C14 C15 111.01(17)
C6 C14 C16 111.10(16)
C15 C14 C16 110.56(18)
C22 C17 C18 124.56(16)
C22 C17 N5 118.45(16)
C18 C17 N5 116.97(16)
C19 C18 C17 116.53(17)
C19 C18 C26 121.27(17)
C17 C18 C26 122.19(16)
C20 C19 C18 120.86(19)
C21 C20 C19 120.79(18)
C20 C21 C22 121.14(19)
C17 C22 C21 116.07(17)
C17 C22 C23 122.64(16)
C21 C22 C23 121.29(17)
C22 C23 C24 111.44(17)
C22 C23 C25 111.05(16)
C24 C23 C25 110.21(17)
C18 C26 C28 111.15(17)
C18 C26 C27 112.48(17)
C28 C26 C27 110.51(18)
C31 C29 C37 107.53(16)
C31 C29 C30 126.49(19)
C37 C29 C30 125.77(19)
C31 C29 Ir1 71.77(10)
C37 C29 Ir1 70.38(10)
C30 C29 Ir1 127.30(14)
C33 C31 C29 108.62(16)
C33 C31 C32 125.51(18)
C29 C31 C32 125.83(17)
C33 C31 Ir1 69.72(10)
C29 C31 Ir1 69.20(10)
C32 C31 Ir1 125.16(14)
C31 C33 C35 107.61(16)
C31 C33 C34 126.63(17)
C35 C33 C34 125.65(17)
C31 C33 Ir1 71.68(10)
C35 C33 Ir1 69.81(10)
C34 C33 Ir1 126.92(13)
C37 C35 C33 107.93(16)
C37 C35 C36 126.99(18)
C33 C35 C36 125.07(17)
C37 C35 Ir1 70.63(10)
C33 C35 Ir1 70.49(10)
C36 C35 Ir1 125.29(13)
C35 C37 C29 108.23(16)
C35 C37 C38 127.21(19)
C29 C37 C38 124.56(18)
C35 C37 Ir1 70.33(10)
C29 C37 Ir1 70.16(10)
C38 C37 Ir1 124.27(13)
Cl3 C39 Cl2 110.55(13)
N3 N1 C3 110.91(14)
N3 N1 Ir1 130.20(11)
C3 N1 Ir1 118.84(11)
N4 N2 C4 111.10(14)
N4 N2 Ir1 130.70(11)
C4 N2 Ir1 118.16(11)
N1 N3 N5 104.96(13)
N2 N4 N6 104.92(13)
N3 N5 C1 112.57(14)
N3 N5 C17 118.35(14)
C1 N5 C17 128.69(15)
N4 N6 C2 112.35(14)
N4 N6 C5 119.88(14)
C2 N6 C5 127.49(15)
F2 P1 F5 89.82(8)
F2 P1 F3 90.01(8)
F5 P1 F3 90.77(9)
F2 P1 F6 179.57(9)
F5 P1 F6 90.59(8)
F3 P1 F6 89.85(9)
F2 P1 F4 90.29(8)
F5 P1 F4 90.15(8)
F3 P1 F4 179.04(9)
F6 P1 F4 89.84(9)
F2 P1 F1 90.43(7)
F5 P1 F1 178.96(8)
F3 P1 F1 90.25(8)
F6 P1 F1 89.17(8)
F4 P1 F1 88.84(8)
N1 Ir1 N2 75.10(5)
N1 Ir1 C35 121.12(6)
N2 Ir1 C35 99.60(6)
N1 Ir1 C29 109.70(7)
N2 Ir1 C29 165.44(7)
C35 Ir1 C29 66.00(7)
N1 Ir1 C37 98.42(6)
N2 Ir1 C37 127.31(7)
C35 Ir1 C37 39.04(7)
C29 Ir1 C37 39.46(8)
N1 Ir1 C33 160.82(6)
N2 Ir1 C33 104.90(6)
C35 Ir1 C33 39.70(7)
C29 Ir1 C33 65.87(7)
C37 Ir1 C33 65.91(7)
N1 Ir1 C31 146.27(6)
N2 Ir1 C31 138.52(6)
C35 Ir1 C31 65.33(7)
C29 Ir1 C31 39.03(7)
C37 Ir1 C31 65.29(7)
C33 Ir1 C31 38.61(7)
N1 Ir1 Cl1 84.27(4)
N2 Ir1 Cl1 86.06(4)
C35 Ir1 Cl1 154.61(5)
C29 Ir1 Cl1 107.89(6)
C37 Ir1 Cl1 146.24(5)
C33 Ir1 Cl1 114.91(5)
C31 Ir1 Cl1 94.05(5)

loop_
_geom_bond_atom_site_label_1
_geom_bond_atom_site_label_2
_geom_bond_distance
C1 N5 1.354(2)
C1 C3 1.367(2)
C2 N6 1.353(2)
C2 C4 1.365(2)
C3 N1 1.364(2)
C3 C4 1.438(2)
C4 N2 1.365(2)
C5 C6 1.394(2)
C5 C10 1.401(3)
C5 N6 1.447(2)
C6 C7 1.396(3)
C6 C14 1.514(3)
C7 C8 1.379(3)
C8 C9 1.388(3)
C9 C10 1.390(3)
C10 C11 1.516(3)
C11 C13 1.524(3)
C11 C12 1.526(3)
C14 C15 1.528(3)
C14 C16 1.530(3)
C17 C22 1.391(3)
C17 C18 1.397(3)
C17 N5 1.445(2)
C18 C19 1.391(3)
C18 C26 1.519(3)
C19 C20 1.385(3)
C20 C21 1.376(3)
C21 C22 1.402(3)
C22 C23 1.512(3)
C23 C24 1.522(3)
C23 C25 1.532(3)
C26 C28 1.520(3)
C26 C27 1.522(3)
C29 C31 1.441(3)
C29 C37 1.445(3)
C29 C30 1.500(3)
C29 Ir1 2.1391(18)
C31 C33 1.429(2)
C31 C32 1.493(3)
C31 Ir1 2.1735(17)
C33 C35 1.455(3)
C33 C34 1.494(3)
C33 Ir1 2.1475(17)
C35 C37 1.430(3)
C35 C36 1.496(3)
C35 Ir1 2.1382(18)
C37 C38 1.489(3)
C37 Ir1 2.1421(18)
C39 Cl3 1.765(2)
C39 Cl2 1.769(2)
N1 N3 1.313(2)
N1 Ir1 2.0822(15)
N2 N4 1.311(2)
N2 Ir1 2.0925(14)
N3 N5 1.342(2)
N4 N6 1.344(2)
F1 P1 1.6047(13)
F2 P1 1.5885(13)
F3 P1 1.5916(14)
F4 P1 1.6003(14)
F5 P1 1.5908(14)
F6 P1 1.5974(14)
Cl1 Ir1 2.3757(5)
